data_2014124
loop_
_publ_author_name
'Fr\'ed\'erick, Rapha\"el'
'Norberg, Bernadette'
'Durant, Fran\,cois'
'Ooms, Frederic'
'Wouters, Johan'

_publ_section_title
;
 Three 5<i>H</i>-indeno[1,2-<i>c</i>]pyridazin-5-one derivatives,
 potent type-B monoamine oxidase inhibitors
;
_journal_issue 9
_journal_name_full 'Acta Crystallographica Section C'
_journal_page_first o623
_journal_page_last o626
_journal_paper_doi 10.1107/S0108270104014660
_journal_volume 60
_journal_year 2004
_chemical_formula_iupac 'C19 H11 F3 N2 O2'
_chemical_formula_moiety 'C19 H11 F3 N2 O2'
_chemical_formula_sum 'C19 H11 F3 N2 O2'
_chemical_formula_weight 356.30
_chemical_melting_point 214
_chemical_name_systematic
;
6-methoxy-2-[3-(trifluoromethyl)phenyl]-9H-indeno[1,2-c]pyridazin-9-one
;
_space_group_IT_number 2
_symmetry_cell_setting triclinic
_symmetry_space_group_name_Hall '-P 1'
_symmetry_space_group_name_H-M 'P -1'
_atom_sites_solution_hydrogens geom
_atom_sites_solution_primary direct
_atom_sites_solution_secondary difmap
_audit_creation_method SHELXL97
_cell_angle_alpha 73.453(6)
_cell_angle_beta 79.592(7)
_cell_angle_gamma 89.422(7)
_cell_formula_units_Z 4
_cell_length_a 10.3060(10)
_cell_length_b 10.7980(10)
_cell_length_c 14.9860(10)
_cell_measurement_reflns_used 24
_cell_measurement_temperature 293(2)
_cell_measurement_theta_max 42
_cell_measurement_theta_min 18
_cell_volume 1570.8(2)
_computing_cell_refinement 'CAD-4 EXPRESS'
_computing_data_collection 'CAD-4 EXPRESS (Enraf-Nonius, 1995)'
_computing_data_reduction 'PLATON (Spek, 2003)'
_computing_molecular_graphics 'ORTEPIII (Burnett & Johnson, 1996) and ORTEPIII for Windows (Farrugia, 1997)'
_computing_publication_material SHELXL97
_computing_structure_refinement 'SHELXL97 (Sheldrick, 1997)'
_computing_structure_solution 'SHELXS97 (Sheldrick, 1997)'
_diffrn_ambient_temperature 293(2)
_diffrn_measured_fraction_theta_full 1.000
_diffrn_measured_fraction_theta_max 1.000
_diffrn_measurement_device_type 'Enraf-Nonius CAD-4'
_diffrn_measurement_method \q/2\q
_diffrn_radiation_monochromator graphite
_diffrn_radiation_source 'long fine-focus sealed tube'
_diffrn_radiation_type CuK\a
_diffrn_radiation_wavelength 1.54178
_diffrn_reflns_av_R_equivalents 0.0148
_diffrn_reflns_av_sigmaI/netI 0.0321
_diffrn_reflns_limit_h_max 12
_diffrn_reflns_limit_h_min -12
_diffrn_reflns_limit_k_max 0
_diffrn_reflns_limit_k_min -13
_diffrn_reflns_limit_l_max 17
_diffrn_reflns_limit_l_min -18
_diffrn_reflns_number 6538
_diffrn_reflns_theta_full 71.93
_diffrn_reflns_theta_max 71.93
_diffrn_reflns_theta_min 3.13
_diffrn_standards_decay_% 2
_diffrn_standards_interval_count 200
_diffrn_standards_interval_time 60
_diffrn_standards_number 3
_exptl_absorpt_coefficient_mu 1.060
_exptl_absorpt_correction_T_max 0.9588
_exptl_absorpt_correction_T_min 0.6888
_exptl_absorpt_correction_type analytical
_exptl_absorpt_process_details '(Alcock, 1970)'
_exptl_crystal_colour yellow
_exptl_crystal_density_diffrn 1.507
_exptl_crystal_density_meas ?
_exptl_crystal_density_method 'not measured'
_exptl_crystal_description plate
_exptl_crystal_F_000 728
_exptl_crystal_size_max 0.38
_exptl_crystal_size_mid 0.15
_exptl_crystal_size_min 0.04
_refine_diff_density_max 0.219
_refine_diff_density_min -0.265
_refine_ls_extinction_method none
_refine_ls_goodness_of_fit_ref 1.037
_refine_ls_hydrogen_treatment constr
_refine_ls_matrix_type full
_refine_ls_number_parameters 498
_refine_ls_number_reflns 6193
_refine_ls_number_restraints 86
_refine_ls_restrained_S_all 1.075
_refine_ls_R_factor_all 0.0901
_refine_ls_R_factor_gt 0.0481
_refine_ls_shift/su_max 0.001
_refine_ls_shift/su_mean 0.000
_refine_ls_structure_factor_coef Fsqd
_refine_ls_weighting_details 'calc w = 1/[\s^2^(Fo^2^)+(0.065P)^2^+0.4238P] where P=(Fo^2^+2Fc^2^)/3'
_refine_ls_weighting_scheme calc
_refine_ls_wR_factor_gt 0.1259
_refine_ls_wR_factor_ref 0.1468
_reflns_number_gt 4032
_reflns_number_total 6193
_reflns_threshold_expression I>2\s(I)
_cod_data_source_file dn1056.cif
_cod_data_source_block IId
_cod_depositor_comments
;
The following automatic conversions were performed:

'_exptl_crystal_density_meas' value 'not measured' was changed to '?'
- the value is perceived as not measured.

Automatic conversion script
Id: cif_fix_values 3008 2015-01-20 13:52:24Z robertas 
;
_cod_database_code 2014124
_cod_database_fobs_code 2014124

loop_
_symmetry_equiv_pos_as_xyz
'x, y, z'
'-x, -y, -z'

loop_
_atom_site_label
_atom_site_fract_x
_atom_site_fract_y
_atom_site_fract_z
_atom_site_U_iso_or_equiv
_atom_site_adp_type
_atom_site_calc_flag
_atom_site_refinement_flags
_atom_site_occupancy
_atom_site_disorder_assembly
_atom_site_disorder_group
_atom_site_type_symbol
F3 0.4996(3) 0.8514(4) 0.62198(18) 0.1688(13) Uani d U 1 . . F
F2 0.3435(3) 0.7210(4) 0.64617(16) 0.1663(12) Uani d U 1 . . F
F1 0.3348(3) 0.9054(3) 0.55514(16) 0.1635(12) Uani d U 1 . . F
O2 0.07242(16) 1.03571(18) -0.14894(12) 0.0638(5) Uani d . 1 . . O
O1 0.60999(16) 0.75863(19) -0.04513(12) 0.0641(5) Uani d . 1 . . O
N1 0.28645(18) 0.9006(2) 0.16846(13) 0.0522(5) Uani d . 1 . . N
N2 0.34104(18) 0.8603(2) 0.24698(13) 0.0523(5) Uani d . 1 . . N
C10 0.5288(2) 0.7804(2) 0.16210(15) 0.0438(5) Uani d . 1 . . C
H10 0.6104 0.7428 0.1608 0.053 Uiso calc R 1 . . H
C1 0.3090(2) 0.9097(2) -0.00235(14) 0.0416(5) Uani d . 1 . . C
C3 0.4725(2) 0.8183(2) 0.08426(15) 0.0414(5) Uani d . 1 . . C
C17 0.4428(2) 0.8052(3) 0.41151(17) 0.0608(7) Uani d . 1 . . C
H17 0.3762 0.8639 0.4027 0.073 Uiso calc R 1 . . H
C6 0.3974(2) 0.8935(2) -0.15903(16) 0.0489(5) Uani d . 1 . . C
H6 0.4634 0.8690 -0.2010 0.059 Uiso calc R 1 . . H
C5 0.4087(2) 0.8720(2) -0.06567(15) 0.0427(5) Uani d . 1 . . C
C11 0.4559(2) 0.8014(2) 0.24530(15) 0.0441(5) Uani d . 1 . . C
C9 0.1982(2) 0.9650(2) -0.03114(16) 0.0480(5) Uani d . 1 . . C
H9 0.1320 0.9887 0.0111 0.058 Uiso calc R 1 . . H
C2 0.3502(2) 0.8770(2) 0.09068(15) 0.0420(5) Uani d . 1 . . C
C12 0.5010(2) 0.7588(2) 0.33759(15) 0.0491(5) Uani d . 1 . . C
C16 0.4821(3) 0.7658(3) 0.49834(18) 0.0672(7) Uani d . 1 . . C
C8 0.1866(2) 0.9852(2) -0.12604(16) 0.0482(5) Uani d . 1 . . C
C7 0.2867(2) 0.9518(2) -0.18989(16) 0.0518(6) Uani d . 1 . . C
H7 0.2793 0.9687 -0.2531 0.062 Uiso calc R 1 . . H
C19 0.0618(3) 1.0791(3) -0.24721(19) 0.0691(8) Uani d . 1 . . C
H19A 0.1296 1.1446 -0.2808 0.104 Uiso calc R 1 . . H
H19B -0.0232 1.1142 -0.2529 0.104 Uiso calc R 1 . . H
H19C 0.0720 1.0075 -0.2735 0.104 Uiso calc R 1 . . H
C4 0.5131(2) 0.8102(2) -0.01548(15) 0.0452(5) Uani d . 1 . . C
C13 0.5996(3) 0.6711(3) 0.35268(19) 0.0670(7) Uani d . 1 . . C
H13 0.6400 0.6387 0.3038 0.080 Uiso calc R 1 . . H
C15 0.5800(3) 0.6785(3) 0.5129(2) 0.0766(9) Uani d . 1 . . C
H15 0.6064 0.6517 0.5714 0.092 Uiso calc R 1 . . H
C14 0.6384(3) 0.6314(3) 0.4397(2) 0.0825(9) Uani d . 1 . . C
H14 0.7046 0.5724 0.4489 0.099 Uiso calc R 1 . . H
C18 0.4174(4) 0.8148(5) 0.5778(2) 0.1114(14) Uani d U 1 . . C
O4 0.57687(17) 0.51958(18) -0.23769(12) 0.0628(5) Uani d . 1 . . O
O3 1.15461(17) 0.3164(2) -0.16338(13) 0.0693(5) Uani d . 1 . . O
N3 0.81428(18) 0.3828(2) 0.07603(13) 0.0506(5) Uani d . 1 . . N
N4 0.87510(18) 0.34240(19) 0.15163(13) 0.0505(5) Uani d . 1 . . N
C32 1.0490(2) 0.2531(2) 0.23202(16) 0.0484(5) Uani d . 1 . . C
C21 0.8307(2) 0.4088(2) -0.09628(15) 0.0439(5) Uani d . 1 . . C
C37 0.9883(2) 0.2855(2) 0.31253(16) 0.0522(6) Uani d . 1 . . C
H37 0.9156 0.3372 0.3099 0.063 Uiso calc R 1 . . H
C25 0.9298(2) 0.3841(2) -0.16543(16) 0.0480(5) Uani d . 1 . . C
C28 0.6901(2) 0.4758(2) -0.20869(16) 0.0495(5) Uani d . 1 . . C
C27 0.7873(2) 0.4485(2) -0.27753(16) 0.0553(6) Uani d . 1 . . C
H27 0.7707 0.4607 -0.3384 0.066 Uiso calc R 1 . . H
C23 1.0079(2) 0.3305(2) -0.02026(16) 0.0451(5) Uani d . 1 . . C
C31 0.9966(2) 0.2976(2) 0.14269(15) 0.0446(5) Uani d . 1 . . C
C22 0.8798(2) 0.3742(2) -0.00594(15) 0.0437(5) Uani d . 1 . . C
C29 0.7117(2) 0.4566(2) -0.11611(16) 0.0477(5) Uani d . 1 . . C
H29 0.6480 0.4754 -0.0699 0.057 Uiso calc R 1 . . H
C36 1.0349(2) 0.2419(3) 0.39629(18) 0.0578(6) Uani d . 1 A . C
C26 0.9069(2) 0.4040(2) -0.25697(17) 0.0552(6) Uani d . 1 . . C
H26 0.9716 0.3874 -0.3036 0.066 Uiso calc R 1 . . H
C30 1.0700(2) 0.2918(2) 0.05461(16) 0.0484(5) Uani d . 1 . . C
H30 1.1556 0.2631 0.0486 0.058 Uiso calc R 1 . . H
C34 1.2030(3) 0.1318(3) 0.3225(2) 0.0822(9) Uani d . 1 . . C
H34 1.2755 0.0799 0.3257 0.099 Uiso calc R 1 . . H
C35 1.1425(3) 0.1651(3) 0.4015(2) 0.0740(8) Uani d . 1 . . C
H35 1.1738 0.1359 0.4580 0.089 Uiso calc R 1 . . H
C33 1.1568(3) 0.1750(3) 0.23851(19) 0.0651(7) Uani d . 1 . . C
H33 1.1983 0.1514 0.1857 0.078 Uiso calc R 1 . . H
C24 1.0481(2) 0.3394(2) -0.12393(16) 0.0506(6) Uani d . 1 . . C
C38 0.9709(3) 0.2778(4) 0.4822(2) 0.0807(9) Uani d DU 1 . . C
F4 0.8816(5) 0.3663(4) 0.4664(3) 0.1143(15) Uani d PDU 0.77 A 1 F
F5 0.9093(5) 0.1790(5) 0.5501(4) 0.1380(19) Uani d PDU 0.77 A 1 F
F6 1.0565(5) 0.3239(6) 0.5215(4) 0.1395(18) Uani d PDU 0.77 A 1 F
F4A 0.8462(11) 0.2952(18) 0.4881(11) 0.119(5) Uani d PDU 0.23 A 2 F
F5A 0.9840(16) 0.1934(17) 0.5578(9) 0.122(5) Uani d PDU 0.23 A 2 F
F6A 1.0237(17) 0.3857(12) 0.4870(11) 0.119(4) Uani d PDU 0.23 A 2 F
C39 0.4728(3) 0.5492(3) -0.1696(2) 0.0698(8) Uani d . 1 . . C
H39A 0.4466 0.4729 -0.1176 0.105 Uiso calc R 1 . . H
H39B 0.3986 0.5787 -0.1992 0.105 Uiso calc R 1 . . H
H39C 0.5040 0.6157 -0.1467 0.105 Uiso calc R 1 . . H

loop_
_atom_site_aniso_label
_atom_site_aniso_U_11
_atom_site_aniso_U_22
_atom_site_aniso_U_33
_atom_site_aniso_U_12
_atom_site_aniso_U_13
_atom_site_aniso_U_23
F3 0.135(2) 0.315(4) 0.1217(18) 0.044(2) -0.0479(16) -0.152(2)
F2 0.1192(18) 0.285(4) 0.0652(13) 0.030(2) 0.0150(13) -0.0247(18)
F1 0.193(2) 0.252(3) 0.0859(15) 0.130(2) -0.0550(16) -0.0985(18)
O2 0.0535(10) 0.0838(13) 0.0528(10) 0.0151(9) -0.0196(8) -0.0119(9)
O1 0.0547(10) 0.0911(14) 0.0527(10) 0.0274(9) -0.0110(8) -0.0305(9)
N1 0.0448(10) 0.0715(14) 0.0448(10) 0.0123(9) -0.0106(8) -0.0225(10)
N2 0.0480(11) 0.0721(14) 0.0414(10) 0.0111(10) -0.0115(8) -0.0219(9)
C10 0.0393(11) 0.0502(13) 0.0455(12) 0.0036(9) -0.0112(9) -0.0173(10)
C1 0.0417(11) 0.0423(12) 0.0409(11) -0.0006(9) -0.0077(9) -0.0120(9)
C3 0.0392(11) 0.0450(12) 0.0418(11) 0.0017(9) -0.0068(9) -0.0160(9)
C17 0.0555(14) 0.0855(19) 0.0458(13) 0.0139(13) -0.0147(11) -0.0227(13)
C6 0.0513(13) 0.0558(14) 0.0420(12) 0.0053(11) -0.0079(10) -0.0187(10)
C5 0.0428(11) 0.0444(12) 0.0422(11) 0.0021(9) -0.0080(9) -0.0144(9)
C11 0.0412(11) 0.0511(13) 0.0431(12) 0.0015(10) -0.0113(9) -0.0161(10)
C9 0.0409(11) 0.0568(14) 0.0468(12) 0.0060(10) -0.0078(10) -0.0162(11)
C2 0.0390(11) 0.0467(13) 0.0413(11) 0.0014(9) -0.0073(9) -0.0146(10)
C12 0.0441(12) 0.0616(15) 0.0426(12) -0.0007(11) -0.0108(10) -0.0151(11)
C16 0.0614(16) 0.098(2) 0.0447(13) 0.0063(15) -0.0141(12) -0.0219(14)
C8 0.0436(12) 0.0515(14) 0.0486(12) 0.0001(10) -0.0141(10) -0.0095(10)
C7 0.0596(14) 0.0574(15) 0.0395(11) 0.0011(11) -0.0146(10) -0.0121(11)
C19 0.0705(17) 0.079(2) 0.0596(16) 0.0120(15) -0.0310(14) -0.0104(14)
C4 0.0442(12) 0.0510(13) 0.0424(12) 0.0040(10) -0.0075(9) -0.0172(10)
C13 0.0681(16) 0.087(2) 0.0533(15) 0.0217(15) -0.0229(13) -0.0255(14)
C15 0.0757(19) 0.109(3) 0.0485(15) 0.0114(18) -0.0277(14) -0.0175(16)
C14 0.082(2) 0.106(3) 0.0660(18) 0.0341(19) -0.0322(16) -0.0247(17)
C18 0.095(2) 0.206(4) 0.0513(17) 0.051(3) -0.0309(17) -0.058(2)
O4 0.0610(10) 0.0777(12) 0.0536(10) 0.0189(9) -0.0232(8) -0.0178(9)
O3 0.0518(10) 0.1024(15) 0.0600(11) 0.0171(10) -0.0065(8) -0.0363(10)
N3 0.0454(10) 0.0631(13) 0.0455(10) 0.0072(9) -0.0106(8) -0.0179(9)
N4 0.0478(11) 0.0615(13) 0.0436(10) 0.0064(9) -0.0101(8) -0.0167(9)
C32 0.0439(12) 0.0523(14) 0.0484(13) -0.0018(10) -0.0104(10) -0.0123(11)
C21 0.0447(12) 0.0450(12) 0.0434(11) 0.0003(10) -0.0088(9) -0.0147(10)
C37 0.0489(13) 0.0590(15) 0.0496(13) 0.0036(11) -0.0115(10) -0.0157(11)
C25 0.0477(12) 0.0506(13) 0.0473(12) 0.0013(10) -0.0081(10) -0.0171(10)
C28 0.0521(13) 0.0489(13) 0.0485(13) 0.0023(11) -0.0150(10) -0.0120(10)
C27 0.0635(15) 0.0635(16) 0.0429(12) 0.0034(12) -0.0158(11) -0.0179(11)
C23 0.0418(11) 0.0474(13) 0.0492(12) 0.0019(10) -0.0081(10) -0.0189(10)
C31 0.0422(11) 0.0470(13) 0.0469(12) -0.0008(10) -0.0094(9) -0.0162(10)
C22 0.0407(11) 0.0465(13) 0.0460(12) -0.0007(9) -0.0092(9) -0.0159(10)
C29 0.0482(12) 0.0512(14) 0.0453(12) 0.0042(10) -0.0093(10) -0.0158(10)
C36 0.0597(15) 0.0647(16) 0.0507(14) 0.0007(13) -0.0161(12) -0.0155(12)
C26 0.0584(14) 0.0627(16) 0.0467(13) 0.0040(12) -0.0069(11) -0.0209(12)
C30 0.0405(11) 0.0566(14) 0.0520(13) 0.0046(10) -0.0112(10) -0.0201(11)
C34 0.0763(19) 0.101(2) 0.0697(19) 0.0389(18) -0.0281(16) -0.0168(17)
C35 0.0785(19) 0.089(2) 0.0532(16) 0.0156(17) -0.0266(14) -0.0094(15)
C33 0.0615(15) 0.0772(19) 0.0572(15) 0.0203(14) -0.0126(12) -0.0197(14)
C24 0.0459(12) 0.0588(15) 0.0512(13) 0.0026(11) -0.0075(10) -0.0232(11)
C38 0.086(2) 0.111(3) 0.0530(16) 0.0137(19) -0.0221(15) -0.0302(17)
F4 0.144(3) 0.141(3) 0.073(2) 0.071(3) -0.029(2) -0.052(2)
F5 0.156(4) 0.143(3) 0.078(3) -0.002(3) 0.038(3) -0.011(2)
F6 0.125(3) 0.226(5) 0.115(4) 0.018(3) -0.049(2) -0.110(4)
F4A 0.083(5) 0.215(13) 0.065(7) 0.018(7) -0.007(5) -0.055(9)
F5A 0.160(11) 0.146(9) 0.037(4) 0.035(9) -0.008(7) 0.002(5)
F6A 0.160(10) 0.120(7) 0.093(8) -0.011(7) -0.013(7) -0.064(6)
C39 0.0658(17) 0.084(2) 0.0667(17) 0.0295(15) -0.0231(14) -0.0277(15)

loop_
_atom_type_symbol
_atom_type_description
_atom_type_scat_dispersion_real
_atom_type_scat_dispersion_imag
_atom_type_scat_source
C C 0.0181 0.0091 'International Tables Vol C Tables 4.2.6.8 and 6.1.1.4'
H H 0.0000 0.0000 'International Tables Vol C Tables 4.2.6.8 and 6.1.1.4'
F F 0.0727 0.0534 'International Tables Vol C Tables 4.2.6.8 and 6.1.1.4'
N N 0.0311 0.0180 'International Tables Vol C Tables 4.2.6.8 and 6.1.1.4'
O O 0.0492 0.0322 'International Tables Vol C Tables 4.2.6.8 and 6.1.1.4'

loop_
_geom_angle_atom_site_label_1
_geom_angle_atom_site_label_2
_geom_angle_atom_site_label_3
_geom_angle
C8 O2 C19 118.57(19)
C2 N1 N2 117.16(18)
C11 N2 N1 121.36(18)
C3 C10 C11 115.83(19)
C3 C10 H10 122.1
C11 C10 H10 122.1
C9 C1 C5 121.1(2)
C9 C1 C2 131.3(2)
C5 C1 C2 107.64(18)
C10 C3 C2 119.13(19)
C10 C3 C4 133.05(19)
C2 C3 C4 107.82(18)
C12 C17 C16 120.9(2)
C12 C17 H17 119.5
C16 C17 H17 119.5
C5 C6 C7 119.5(2)
C5 C6 H6 120.3
C7 C6 H6 120.3
C6 C5 C1 120.2(2)
C6 C5 C4 130.0(2)
C1 C5 C4 109.79(18)
N2 C11 C10 122.57(19)
N2 C11 C12 115.20(19)
C10 C11 C12 122.23(19)
C1 C9 C8 118.4(2)
C1 C9 H9 120.8
C8 C9 H9 120.8
N1 C2 C3 123.86(19)
N1 C2 C1 126.83(19)
C3 C2 C1 109.29(18)
C17 C12 C13 118.4(2)
C17 C12 C11 119.9(2)
C13 C12 C11 121.7(2)
C15 C16 C17 120.4(3)
C15 C16 C18 119.1(3)
C17 C16 C18 120.5(3)
O2 C8 C7 123.7(2)
O2 C8 C9 115.4(2)
C7 C8 C9 120.9(2)
C6 C7 C8 119.9(2)
C6 C7 H7 120.0
C8 C7 H7 120.0
O2 C19 H19A 109.5
O2 C19 H19B 109.5
H19A C19 H19B 109.5
O2 C19 H19C 109.5
H19A C19 H19C 109.5
H19B C19 H19C 109.5
O1 C4 C5 128.6(2)
O1 C4 C3 125.9(2)
C5 C4 C3 105.41(17)
C14 C13 C12 120.6(3)
C14 C13 H13 119.7
C12 C13 H13 119.7
C14 C15 C16 119.1(2)
C14 C15 H15 120.5
C16 C15 H15 120.5
C15 C14 C13 120.6(3)
C15 C14 H14 119.7
C13 C14 H14 119.7
F3 C18 F1 109.5(4)
F3 C18 F2 102.9(3)
F1 C18 F2 103.8(3)
F3 C18 C16 113.7(3)
F1 C18 C16 114.7(3)
F2 C18 C16 111.1(4)
C28 O4 C39 118.07(18)
C22 N3 N4 116.97(18)
C31 N4 N3 121.19(18)
C33 C32 C37 118.2(2)
C33 C32 C31 121.2(2)
C37 C32 C31 120.5(2)
C29 C21 C25 122.3(2)
C29 C21 C22 129.9(2)
C25 C21 C22 107.74(19)
C36 C37 C32 120.7(2)
C36 C37 H37 119.6
C32 C37 H37 119.6
C26 C25 C21 119.5(2)
C26 C25 C24 130.7(2)
C21 C25 C24 109.81(19)
O4 C28 C27 115.6(2)
O4 C28 C29 123.8(2)
C27 C28 C29 120.6(2)
C26 C27 C28 121.1(2)
C26 C27 H27 119.4
C28 C27 H27 119.4
C30 C23 C22 118.8(2)
C30 C23 C24 133.2(2)
C22 C23 C24 107.99(19)
N4 C31 C30 122.5(2)
N4 C31 C32 115.20(19)
C30 C31 C32 122.3(2)
N3 C22 C23 124.6(2)
N3 C22 C21 125.92(19)
C23 C22 C21 109.51(19)
C21 C29 C28 117.4(2)
C21 C29 H29 121.3
C28 C29 H29 121.3
C35 C36 C37 120.4(2)
C35 C36 C38 118.8(2)
C37 C36 C38 120.7(2)
C27 C26 C25 119.0(2)
C27 C26 H26 120.5
C25 C26 H26 120.5
C23 C30 C31 115.9(2)
C23 C30 H30 122.0
C31 C30 H30 122.0
C35 C34 C33 120.5(3)
C35 C34 H34 119.8
C33 C34 H34 119.8
C34 C35 C36 119.4(2)
C34 C35 H35 120.3
C36 C35 H35 120.3
C34 C33 C32 120.8(3)
C34 C33 H33 119.6
C32 C33 H33 119.6
O3 C24 C25 128.4(2)
O3 C24 C23 126.8(2)
C25 C24 C23 104.81(18)
F5A C38 F4A 106.3(10)
F5A C38 F6A 105.3(10)
F4A C38 F6A 105.9(11)
F5A C38 F6 71.5(9)
F4A C38 F6 129.2(9)
F6A C38 F6 36.7(6)
F5A C38 F5 37.1(8)
F4A C38 F5 72.9(8)
F6A C38 F5 130.3(7)
F6 C38 F5 104.9(4)
F5A C38 F4 130.2(8)
F4A C38 F4 35.9(8)
F6A C38 F4 73.5(8)
F6 C38 F4 106.0(4)
F5 C38 F4 105.5(4)
F5A C38 C36 112.2(9)
F4A C38 C36 114.6(8)
F6A C38 C36 111.9(8)
F6 C38 C36 112.5(3)
F5 C38 C36 113.2(4)
F4 C38 C36 114.0(3)
O4 C39 H39A 109.5
O4 C39 H39B 109.5
H39A C39 H39B 109.5
O4 C39 H39C 109.5
H39A C39 H39C 109.5
H39B C39 H39C 109.5

loop_
_geom_bond_atom_site_label_1
_geom_bond_atom_site_label_2
_geom_bond_site_symmetry_2
_geom_bond_distance
_geom_bond_publ_flag
F3 C18 . 1.293(4) ?
F2 C18 . 1.341(5) ?
F1 C18 . 1.302(4) ?
O2 C8 . 1.352(3) ?
O2 C19 . 1.437(3) ?
O1 C4 . 1.214(3) ?
N1 C2 . 1.320(3) ?
N1 N2 . 1.354(2) ?
N2 C11 . 1.337(3) ?
C10 C3 . 1.354(3) ?
C10 C11 . 1.411(3) ?
C10 H10 . 0.9300 ?
C1 C9 . 1.366(3) ?
C1 C5 . 1.407(3) ?
C1 C2 . 1.476(3) ?
C3 C2 . 1.406(3) ?
C3 C4 . 1.505(3) ?
C17 C12 . 1.382(3) ?
C17 C16 . 1.382(3) ?
C17 H17 . 0.9300 ?
C6 C5 . 1.378(3) ?
C6 C7 . 1.386(3) ?
C6 H6 . 0.9300 ?
C5 C4 . 1.470(3) ?
C11 C12 . 1.485(3) ?
C9 C8 . 1.403(3) ?
C9 H9 . 0.9300 ?
C12 C13 . 1.387(3) ?
C16 C15 . 1.378(4) ?
C16 C18 . 1.485(4) ?
C8 C7 . 1.394(3) ?
C7 H7 . 0.9300 ?
C19 H19A . 0.9600 ?
C19 H19B . 0.9600 ?
C19 H19C . 0.9600 ?
C13 C14 . 1.383(4) ?
C13 H13 . 0.9300 ?
C15 C14 . 1.378(4) ?
C15 H15 . 0.9300 ?
C14 H14 . 0.9300 ?
O4 C28 . 1.353(3) ?
O4 C39 . 1.441(3) ?
O3 C24 . 1.208(3) ?
N3 C22 . 1.318(3) ?
N3 N4 . 1.355(2) ?
N4 C31 . 1.336(3) ?
C32 C33 . 1.389(3) ?
C32 C37 . 1.390(3) ?
C32 C31 . 1.485(3) ?
C21 C29 . 1.375(3) ?
C21 C25 . 1.399(3) ?
C21 C22 . 1.478(3) ?
C37 C36 . 1.380(3) ?
C37 H37 . 0.9300 ?
C25 C26 . 1.390(3) ?
C25 C24 . 1.483(3) ?
C28 C27 . 1.395(3) ?
C28 C29 . 1.402(3) ?
C27 C26 . 1.374(3) ?
C27 H27 . 0.9300 ?
C23 C30 . 1.353(3) ?
C23 C22 . 1.398(3) ?
C23 C24 . 1.509(3) ?
C31 C30 . 1.415(3) ?
C29 H29 . 0.9300 ?
C36 C35 . 1.378(4) ?
C36 C38 . 1.489(4) ?
C26 H26 . 0.9300 ?
C30 H30 . 0.9300 ?
C34 C35 . 1.375(4) ?
C34 C33 . 1.381(4) ?
C34 H34 . 0.9300 ?
C35 H35 . 0.9300 ?
C33 H33 . 0.9300 ?
C38 F5A . 1.263(11) ?
C38 F4A . 1.288(11) ?
C38 F6A . 1.316(11) ?
C38 F6 . 1.318(5) ?
C38 F5 . 1.318(5) ?
C38 F4 . 1.322(5) ?
C39 H39A . 0.9600 ?
C39 H39B . 0.9600 ?
C39 H39C . 0.9600 ?

loop_
_geom_hbond_atom_site_label_D
_geom_hbond_atom_site_label_H
_geom_hbond_atom_site_label_A
_geom_hbond_site_symmetry_A
_geom_hbond_distance_DH
_geom_hbond_distance_HA
_geom_hbond_distance_DA
_geom_hbond_angle_DHA
C10 H10 O3 2_765 0.93 2.50 3.418(3) 168
C33 H33 O1 2_765 0.93 2.58 3.320(3) 137
C30 H30 O1 2_765 0.93 2.42 3.322(3) 164
